data_7010490
loop_
_publ_author_name
'Aucott, Stephen M.'
'Clarke, Matthew L.'
'Slawin, Alexandra M. Z.'
'Woollins, J. Derek'

_publ_section_title
;
 Synthesis and co-ordination chemistry of a novel multifunctional
 bis-phosphine containing a P--N--Si--N--P backbone
;
_journal_issue 7
_journal_name_full 'Journal of the Chemical Society, Dalton Transactions'
_journal_page_first 972
_journal_paper_doi 10.1039/b009722p
_journal_year 2001
_chemical_compound_source -
_chemical_formula_analytical 'C35 H31 Cl5 N4 P2 Pt'
_chemical_formula_moiety 'C34 H30 Cl2 N4 P2 Pt.C H Cl3'
_chemical_formula_structural 'C35 H31 Cl5 N4 P2 Pt'
_chemical_formula_sum 'C35 H31 Cl5 N4 P2 Pt'
_chemical_formula_weight 941.92
_chemical_melting_point ?
_chemical_name_common 9
_chemical_name_systematic
; 
9 
;
_space_group_IT_number 2
_symmetry_cell_setting triclinic
_symmetry_space_group_name_Hall '-P 1'
_symmetry_space_group_name_H-M 'P -1'
_atom_sites_solution_hydrogens geom
_atom_sites_solution_primary direct
_atom_sites_solution_secondary difmap
_audit_creation_method SHELXL
_cell_angle_alpha 101.805(2)
_cell_angle_beta 105.754(2)
_cell_angle_gamma 95.534(2)
_cell_formula_units_Z 2
_cell_length_a 10.0529(2)
_cell_length_b 15.5961(6)
_cell_length_c 16.3639(3)
_cell_measurement_reflns_used 59
_cell_measurement_temperature 293(2)
_cell_measurement_theta_max 168
_cell_measurement_theta_min 12
_cell_volume 2385.37(12)
_computing_cell_refinement SMART/SAINT
_computing_data_collection SMART
_computing_data_reduction SAINT
_computing_molecular_graphics SHELXTL
_computing_publication_material SHELXTL
_computing_structure_refinement 'SHELXL-93 (Sheldrick, 1993)'
_computing_structure_solution 'SHELXS-86 (Sheldrick, 1990)'
_diffrn_ambient_temperature 293(2)
_diffrn_measurement_device SMART
_diffrn_measurement_method CCD
_diffrn_radiation_monochromator graphite
_diffrn_radiation_source 'fine-focus sealed tube'
_diffrn_radiation_type MoK\a
_diffrn_radiation_wavelength 0.71073
_diffrn_reflns_av_R_equivalents 0.0541
_diffrn_reflns_av_sigmaI/netI 0.0911
_diffrn_reflns_limit_h_max 11
_diffrn_reflns_limit_h_min -11
_diffrn_reflns_limit_k_max 17
_diffrn_reflns_limit_k_min -17
_diffrn_reflns_limit_l_max 18
_diffrn_reflns_limit_l_min -18
_diffrn_reflns_number 14884
_diffrn_reflns_theta_max 23.25
_diffrn_reflns_theta_min 1.65
_diffrn_standards_decay_% -
_diffrn_standards_interval_count -
_diffrn_standards_interval_time -
_diffrn_standards_number -
_exptl_absorpt_coefficient_mu 3.313
_exptl_absorpt_correction_T_max 1.000000
_exptl_absorpt_correction_T_min 0.768560
_exptl_absorpt_correction_type sadabs
_exptl_crystal_colour colourless
_exptl_crystal_density_diffrn 1.311
_exptl_crystal_density_meas ?
_exptl_crystal_density_method -
_exptl_crystal_description plate
_exptl_crystal_F_000 924
_exptl_crystal_size_max .27
_exptl_crystal_size_mid .13
_exptl_crystal_size_min .02
_refine_diff_density_max 3.031
_refine_diff_density_min -1.377
_refine_diff_density_rms 0.251
_refine_ls_extinction_coef 0.0031(5)
_refine_ls_extinction_expression Fc^*^=kFc[1+0.001xFc^2^\l^3^/sin(2\q)]^-1/4^
_refine_ls_extinction_method SHELXL
_refine_ls_goodness_of_fit_all 1.084
_refine_ls_goodness_of_fit_obs 1.193
_refine_ls_hydrogen_treatment riding
_refine_ls_matrix_type full
_refine_ls_number_parameters 459
_refine_ls_number_reflns 6788
_refine_ls_number_restraints 2
_refine_ls_restrained_S_all 1.364
_refine_ls_restrained_S_obs 1.193
_refine_ls_R_factor_all 0.1247
_refine_ls_R_factor_obs 0.0928
_refine_ls_shift/esd_max -0.422
_refine_ls_shift/esd_mean 0.013
_refine_ls_structure_factor_coef Fsqd
_refine_ls_weighting_details 'w=1/[\s^2^(Fo^2^)+(0.1457P)^2^+26.8939P] where P=(Fo^2^+2Fc^2^)/3'
_refine_ls_weighting_scheme calc
_refine_ls_wR_factor_all 0.3252
_refine_ls_wR_factor_obs 0.2508
_reflns_number_observed 5121
_reflns_number_total 6838
_reflns_observed_criterion >2sigma(I)
_cod_data_source_file b009722p.txt
_cod_data_source_block 9
_cod_depositor_comments
;
The following automatic conversions were performed:
'_symmetry_cell_setting' value 'Triclinic' changed to 'triclinic'
according to '/home/adriana/struct/CIF-dictionaries/cif_core.dic'
dictionary named 'cif_core.dic' version 2.4.1 from 2010-06-29.

Automatic conversion script
Id: cif_fix_enum 1555 2011-01-17 13:19:09Z saulius 

The following automatic conversions were performed:

'_chemical_melting_point' value '-' was changed to '?' - the value is
undefined or not given.

Automatic conversion script
Id: cif_fix_values 1569 2011-02-09 13:29:24Z adriana 

The following automatic conversions were performed:

'_exptl_crystal_density_meas' value '-' was changed to '?' - the
value is perceived as not measured.

Automatic conversion script
Id: cif_fix_values 3008 2015-01-20 13:52:24Z robertas 

The following automatic conversions were performed:

'_refine_ls_weighting_scheme' value 'calc
w=1/[\s^2^(Fo^2^)+(0.1457P)^2^+26.8939P] where P=(Fo^2^+2Fc^2^)/3'
was changed to 'calc'. New tag '_refine_ls_weighting_details' was
created. The value of the new tag was set to
'w=1/[\s^2^(Fo^2^)+(0.1457P)^2^+26.8939P] where P=(Fo^2^+2Fc^2^)/3'.

Automatic conversion script
Id: cif_fix_values 3143 2015-03-26 13:38:13Z robertas 
;
_cod_original_cell_volume 2385.37(11)
_cod_original_sg_symbol_H-M P-1
_cod_database_code 7010490

loop_
_symmetry_equiv_pos_as_xyz
'x, y, z'
'-x, -y, -z'

loop_
_atom_site_aniso_label
_atom_site_aniso_U_11
_atom_site_aniso_U_22
_atom_site_aniso_U_33
_atom_site_aniso_U_23
_atom_site_aniso_U_13
_atom_site_aniso_U_12
Pt1 0.0517(2) 0.0309(2) 0.0494(2) 0.0052(2) 0.0225(2) 0.0029(2)
Cl1 0.067(2) 0.092(3) 0.072(2) 0.013(2) 0.036(2) 0.022(2)
Cl2 0.083(3) 0.187(6) 0.086(3) -0.013(3) 0.036(2) -0.048(3)
P1 0.046(2) 0.033(2) 0.051(2) 0.0065(13) 0.0200(13) 0.0026(13)
N1 0.050(5) 0.041(5) 0.058(6) 0.005(5) 0.024(4) 0.005(4)
C1 0.058(6) 0.037(6) 0.055(6) 0.010(5) 0.032(5) 0.013(5)
C2 0.058(7) 0.060(8) 0.075(9) 0.016(7) 0.022(7) 0.022(6)
C3 0.089(9) 0.084(9) 0.072(9) 0.037(7) 0.025(8) 0.050(8)
C4 0.144(13) 0.050(7) 0.092(10) 0.042(7) 0.052(9) 0.041(8)
C5 0.139(13) 0.028(7) 0.096(11) 0.024(7) 0.044(10) 0.018(8)
C6 0.091(10) 0.040(7) 0.081(9) 0.007(7) 0.032(8) 0.001(7)
C7 0.052(6) 0.029(6) 0.052(6) 0.008(5) 0.024(5) 0.002(5)
C8 0.054(7) 0.081(10) 0.055(7) 0.011(7) 0.028(6) 0.009(7)
C9 0.038(6) 0.091(10) 0.095(10) 0.035(8) 0.020(7) 0.022(7)
C10 0.048(8) 0.073(9) 0.069(9) 0.011(8) 0.000(7) 0.003(7)
C11 0.059(8) 0.063(8) 0.049(7) 0.002(6) 0.009(6) 0.020(6)
C12 0.052(6) 0.051(7) 0.074(8) 0.017(6) 0.030(6) 0.017(6)
C13 0.046(6) 0.021(5) 0.065(7) 0.003(5) 0.014(6) 0.002(5)
N14 0.066(6) 0.034(5) 0.063(6) 0.002(5) 0.028(5) -0.002(5)
C15 0.065(8) 0.043(7) 0.076(9) 0.005(7) 0.026(7) 0.004(6)
C16 0.084(9) 0.049(8) 0.076(9) 0.021(7) 0.028(8) 0.010(7)
C17 0.084(9) 0.056(8) 0.097(10) 0.029(7) 0.045(8) 0.001(7)
C18 0.073(8) 0.035(7) 0.067(7) 0.007(6) 0.038(6) -0.005(6)
P2 0.058(2) 0.040(2) 0.054(2) 0.0038(14) 0.0248(15) -0.0042(15)
N2 0.087(7) 0.043(6) 0.075(6) 0.002(5) 0.052(5) 0.003(5)
C19 0.034(6) 0.063(8) 0.050(7) 0.015(6) 0.010(5) 0.000(6)
C20 0.087(10) 0.083(11) 0.106(11) 0.032(9) 0.048(9) -0.003(9)
C21 0.069(9) 0.129(16) 0.075(10) 0.009(11) 0.023(8) -0.026(10)
C22 0.098(12) 0.078(11) 0.088(12) -0.009(10) 0.027(10) -0.040(10)
C23 0.100(12) 0.051(9) 0.085(12) -0.001(8) 0.003(10) -0.012(9)
C24 0.074(8) 0.037(7) 0.066(8) 0.002(6) 0.026(7) 0.003(6)
C25 0.078(8) 0.048(7) 0.039(6) -0.002(6) 0.021(6) -0.005(7)
C26 0.063(8) 0.056(8) 0.062(8) 0.001(7) 0.021(7) 0.002(7)
C27 0.086(10) 0.074(10) 0.089(10) 0.030(8) 0.032(8) 0.019(8)
C28 0.124(15) 0.082(11) 0.079(11) 0.029(9) 0.009(11) 0.015(11)
C29 0.137(14) 0.084(11) 0.068(9) 0.041(8) 0.035(9) 0.001(11)
C30 0.090(10) 0.085(10) 0.064(8) 0.035(7) 0.038(7) 0.003(8)
C31 0.058(7) 0.063(8) 0.050(7) 0.009(6) 0.022(6) 0.007(6)
N32 0.059(6) 0.058(7) 0.079(7) 0.000(6) 0.033(6) 0.005(5)
C33 0.069(8) 0.035(7) 0.067(8) -0.011(6) 0.033(6) -0.010(6)
C34 0.113(12) 0.045(8) 0.065(9) -0.003(7) 0.026(9) -0.016(8)
C35 0.081(9) 0.048(8) 0.069(9) -0.008(7) 0.033(7) 0.001(7)
C36 0.069(8) 0.064(9) 0.069(8) -0.001(7) 0.036(7) 0.010(7)
Cl3 0.079(4) 0.068(4) 0.066(4) 0.011(3) 0.036(3) 0.026(3)
Cl4 0.039(3) 0.063(5) 0.149(8) -0.006(5) 0.016(4) 0.013(3)
Cl5 0.144(6) 0.207(10) 0.120(5) 0.099(6) 0.093(5) 0.026(7)
Cl6 0.043(3) 0.164(7) 0.051(3) 0.039(4) 0.018(3) 0.029(4)
Cl7 0.135(5) 0.050(3) 0.063(4) 0.017(3) 0.036(4) 0.064(3)
Cl8 0.152(6) 0.043(4) 0.091(4) 0.016(3) 0.072(4) -0.004(4)

loop_
_atom_site_label
_atom_site_type_symbol
_atom_site_fract_x
_atom_site_fract_y
_atom_site_fract_z
_atom_site_U_iso_or_equiv
_atom_site_thermal_displace_type
_atom_site_occupancy
_atom_site_calc_flag
_atom_site_refinement_flags
_atom_site_disorder_group
Pt1 Pt 0.10912(5) 0.14002(3) 0.27563(3) 0.04344(13) Uani 1 d . .
Cl1 Cl -0.2037(4) 0.2485(3) 0.5370(2) 0.0739(11) Uani 1 d . .
Cl2 Cl 0.5733(5) 0.2043(5) 0.1144(3) 0.128(2) Uani 1 d . .
P1 P 0.0643(3) 0.2337(2) 0.3840(2) 0.0432(8) Uani 1 d . .
N1 N -0.0731(5) 0.1698(5) 0.3942(6) 0.049(3) Uani 1 d D .
H1N H -0.1549(8) 0.1957(14) 0.4025(24) 0.067(41) Uiso 1 d D .
C1 C -0.0054(12) 0.3346(8) 0.3652(8) 0.047(3) Uani 1 d . .
C2 C -0.1301(14) 0.3267(10) 0.3049(10) 0.063(4) Uani 1 d . .
H2A H -0.1820(14) 0.2709(10) 0.2757(10) 0.076 Uiso 1 calc R .
C3 C -0.1791(16) 0.4002(10) 0.2871(10) 0.077(5) Uani 1 d . .
H3A H -0.2662(16) 0.3952(10) 0.2465(10) 0.092 Uiso 1 calc R .
C4 C -0.1026(20) 0.4810(10) 0.3279(11) 0.086(5) Uani 1 d . .
H4A H -0.1380(20) 0.5315(10) 0.3160(11) 0.104 Uiso 1 calc R .
C5 C 0.0286(20) 0.4894(9) 0.3874(11) 0.084(5) Uani 1 d . .
H5A H 0.0830(20) 0.5451(9) 0.4137(11) 0.101 Uiso 1 calc R .
C6 C 0.0769(17) 0.4152(9) 0.4068(10) 0.071(5) Uani 1 d . .
H6A H 0.1638(17) 0.4192(9) 0.4474(10) 0.085 Uiso 1 calc R .
C7 C 0.2008(12) 0.2605(7) 0.4846(8) 0.044(3) Uani 1 d . .
C8 C 0.3320(13) 0.2450(10) 0.4886(9) 0.062(4) Uani 1 d . .
H8A H 0.3515(13) 0.2200(10) 0.4374(9) 0.074 Uiso 1 calc R .
C9 C 0.4420(14) 0.2662(11) 0.5703(11) 0.072(5) Uani 1 d . .
H9A H 0.5332(14) 0.2582(11) 0.5723(11) 0.086 Uiso 1 calc R .
C10 C 0.4092(14) 0.2974(10) 0.6422(10) 0.068(5) Uani 1 d . .
H10A H 0.4786(14) 0.3100(10) 0.6957(10) 0.082 Uiso 1 calc R .
C11 C 0.2779(14) 0.3118(9) 0.6408(9) 0.059(4) Uani 1 d . .
H11A H 0.2596(14) 0.3349(9) 0.6930(9) 0.071 Uiso 1 calc R .
C12 C 0.1756(13) 0.2933(8) 0.5664(9) 0.056(4) Uani 1 d . .
H12A H 0.0856(13) 0.3018(8) 0.5672(9) 0.067 Uiso 1 calc R .
C13 C -0.0715(12) 0.0781(7) 0.3771(8) 0.046(3) Uani 1 d . .
N14 N 0.0094(11) 0.0487(7) 0.3293(7) 0.054(3) Uani 1 d . .
C15 C 0.0277(15) -0.0364(9) 0.3212(10) 0.062(4) Uani 1 d . .
H15A H 0.0906(15) -0.0567(9) 0.2922(10) 0.074 Uiso 1 calc R .
C16 C -0.0418(16) -0.0945(10) 0.3534(10) 0.068(4) Uani 1 d . .
H16A H -0.0285(16) -0.1535(10) 0.3459(10) 0.082 Uiso 1 calc R .
C17 C -0.1322(16) -0.0626(10) 0.3975(11) 0.075(5) Uani 1 d . .
H17A H -0.1828(16) -0.1011(10) 0.4188(11) 0.090 Uiso 1 calc R .
C18 C -0.1494(14) 0.0248(8) 0.4107(9) 0.057(4) Uani 1 d . .
H18A H -0.2102(14) 0.0469(8) 0.4406(9) 0.068 Uiso 1 calc R .
P2 P 0.2253(4) 0.2331(2) 0.2222(2) 0.0509(9) Uani 1 d . .
N2 N 0.3113(6) 0.1625(6) 0.1738(5) 0.065(3) Uani 1 d D .
H2N H 0.3792(12) 0.1889(17) 0.1492(12) 0.107(59) Uiso 1 d D .
C19 C 0.3601(12) 0.3232(9) 0.2940(8) 0.050(4) Uani 1 d . .
C20 C 0.4849(17) 0.3065(12) 0.3377(12) 0.088(5) Uani 1 d . .
H20A H 0.5063(17) 0.2493(12) 0.3294(12) 0.105 Uiso 1 calc R .
C21 C 0.5863(18) 0.3818(14) 0.3991(11) 0.096(7) Uani 1 d . .
H21A H 0.6712(18) 0.3722(14) 0.4335(11) 0.115 Uiso 1 calc R .
C22 C 0.5565(19) 0.4629(13) 0.4054(12) 0.096(6) Uani 1 d . .
H22A H 0.6236(19) 0.5115(13) 0.4398(12) 0.115 Uiso 1 calc R .
C23 C 0.4276(19) 0.4750(11) 0.3615(12) 0.088(6) Uani 1 d . .
H23A H 0.4056(19) 0.5321(11) 0.3681(12) 0.106 Uiso 1 calc R .
C24 C 0.3321(15) 0.4077(8) 0.3096(9) 0.060(4) Uani 1 d . .
H24A H 0.2431(15) 0.4183(8) 0.2829(9) 0.072 Uiso 1 calc R .
C25 C 0.1153(15) 0.2798(9) 0.1411(8) 0.057(4) Uani 1 d . .
C26 C -0.0273(15) 0.2713(9) 0.1277(10) 0.063(4) Uani 1 d . .
H26A H -0.0678(15) 0.2404(9) 0.1602(10) 0.075 Uiso 1 calc R .
C27 C -0.1108(18) 0.3084(11) 0.0665(11) 0.079(5) Uani 1 d . .
H27A H -0.2072(18) 0.3002(11) 0.0565(11) 0.095 Uiso 1 calc R .
C28 C -0.0538(22) 0.3560(12) 0.0218(12) 0.098(7) Uani 1 d . .
H28A H -0.1098(22) 0.3823(12) -0.0180(12) 0.117 Uiso 1 calc R .
C29 C 0.0993(22) 0.3665(12) 0.0362(11) 0.094(6) Uani 1 d . .
H29A H 0.1396(22) 0.3970(12) 0.0034(11) 0.112 Uiso 1 calc R .
C30 C 0.1788(17) 0.3321(11) 0.0963(9) 0.075(5) Uani 1 d . .
H30A H 0.2757(17) 0.3423(11) 0.1088(9) 0.090 Uiso 1 calc R .
C31 C 0.2423(14) 0.0752(9) 0.1355(8) 0.057(4) Uani 1 d . .
N32 N 0.1377(11) 0.0490(8) 0.1667(8) 0.066(4) Uani 1 d . .
C33 C 0.0579(14) -0.0316(8) 0.1269(9) 0.059(4) Uani 1 d . .
H33A H -0.0215(14) -0.0478(8) 0.1425(9) 0.071 Uiso 1 calc R .
C34 C 0.0911(18) -0.0867(10) 0.0671(10) 0.079(5) Uani 1 d . .
H34A H 0.0378(18) -0.1429(10) 0.0428(10) 0.095 Uiso 1 calc R .
C35 C 0.2077(16) -0.0623(9) 0.0382(10) 0.068(4) Uani 1 d . .
H35A H 0.2321(16) -0.1023(9) -0.0037(10) 0.081 Uiso 1 calc R .
C36 C 0.2801(15) 0.0182(10) 0.0724(10) 0.067(4) Uani 1 d . .
H36A H 0.3558(15) 0.0365(10) 0.0542(10) 0.080 Uiso 1 calc R .
C50 C -0.3933(25) -0.1412(16) 0.1011(17) 0.050(6) Uiso 0.50 d P .
H50A H -0.4539(25) -0.1511(16) 0.0409(17) 0.059 Uiso 0.50 calc PR .
Cl3 Cl -0.3427(8) -0.0309(5) 0.1420(5) 0.068(2) Uani 0.50 d P .
Cl4 Cl -0.2498(7) -0.1957(5) 0.0988(7) 0.091(3) Uani 0.50 d P .
Cl5 Cl -0.4926(11) -0.1819(9) 0.1628(6) 0.137(4) Uani 0.50 d P .
C60 C -0.1462(15) 0.3451(10) 0.7296(10) 0.008(3) Uiso 0.50 d P .
H60A H -0.1732(15) 0.3398(10) 0.6664(10) 0.009 Uiso 0.50 calc PR .
Cl6 Cl 0.0489(7) 0.3372(7) 0.7966(5) 0.082(3) Uani 0.50 d P .
Cl7 Cl -0.1970(8) 0.4162(4) 0.7919(5) 0.077(2) Uani 0.50 d P .
Cl8 Cl -0.2031(10) 0.2340(5) 0.7841(5) 0.090(3) Uani 0.50 d P .

loop_
_atom_type_symbol
_atom_type_description
_atom_type_scat_dispersion_real
_atom_type_scat_dispersion_imag
_atom_type_scat_source
C C 0.0033 0.0016 'International Tables Vol C Tables 4.2.6.8 and 6.1.1.4'
H H 0.0000 0.0000 'International Tables Vol C Tables 4.2.6.8 and 6.1.1.4'
N N 0.0061 0.0033 'International Tables Vol C Tables 4.2.6.8 and 6.1.1.4'
P P 0.1023 0.0942 'International Tables Vol C Tables 4.2.6.8 and 6.1.1.4'
Cl Cl 0.1484 0.1585 'International Tables Vol C Tables 4.2.6.8 and 6.1.1.4'
Pt Pt -1.7033 8.3905 'International Tables Vol C Tables 4.2.6.8 and 6.1.1.4'

loop_
_geom_angle_atom_site_label_1
_geom_angle_atom_site_label_2
_geom_angle_atom_site_label_3
_geom_angle
_geom_angle_site_symmetry_1
_geom_angle_site_symmetry_3
_geom_angle_publ_flag
N14 Pt1 N32 99.5(4) . . ?
N14 Pt1 P1 79.6(3) . . ?
N32 Pt1 P1 176.2(3) . . ?
N14 Pt1 P2 176.7(3) . . ?
N32 Pt1 P2 79.6(3) . . ?
P1 Pt1 P2 101.50(12) . . ?
N1 P1 C7 108.9(5) . . ?
N1 P1 C1 103.2(5) . . ?
C7 P1 C1 109.1(5) . . ?
N1 P1 Pt1 99.4(3) . . ?
C7 P1 Pt1 114.4(4) . . ?
C1 P1 Pt1 120.2(4) . . ?
C13 N1 P1 116.4(7) . . ?
C2 C1 C6 122.1(13) . . ?
C2 C1 P1 118.8(9) . . ?
C6 C1 P1 118.8(10) . . ?
C3 C2 C1 119.5(13) . . ?
C2 C3 C4 120.3(14) . . ?
C3 C4 C5 120.5(14) . . ?
C6 C5 C4 119.1(14) . . ?
C5 C6 C1 118.4(15) . . ?
C8 C7 C12 116.3(11) . . ?
C8 C7 P1 121.6(10) . . ?
C12 C7 P1 121.9(9) . . ?
C7 C8 C9 121.5(13) . . ?
C10 C9 C8 117.7(13) . . ?
C9 C10 C11 122.3(13) . . ?
C12 C11 C10 120.9(14) . . ?
C11 C12 C7 121.1(12) . . ?
N14 C13 C18 124.1(11) . . ?
N14 C13 N1 115.9(11) . . ?
C18 C13 N1 120.0(11) . . ?
C13 N14 C15 117.4(12) . . ?
C13 N14 Pt1 118.3(8) . . ?
C15 N14 Pt1 124.3(10) . . ?
N14 C15 C16 123.0(14) . . ?
C15 C16 C17 117.4(14) . . ?
C18 C17 C16 121.5(15) . . ?
C17 C18 C13 116.2(13) . . ?
N2 P2 C25 109.2(5) . . ?
N2 P2 C19 104.8(5) . . ?
C25 P2 C19 106.5(6) . . ?
N2 P2 Pt1 99.3(3) . . ?
C25 P2 Pt1 114.6(5) . . ?
C19 P2 Pt1 121.2(5) . . ?
C31 N2 P2 117.4(7) . . ?
C20 C19 C24 119.2(13) . . ?
C20 C19 P2 120.4(12) . . ?
C24 C19 P2 120.2(9) . . ?
C19 C20 C21 117.7(17) . . ?
C22 C21 C20 119.8(17) . . ?
C21 C22 C23 119.4(16) . . ?
C24 C23 C22 121.6(17) . . ?
C23 C24 C19 121.9(15) . . ?
C26 C25 C30 119.9(14) . . ?
C26 C25 P2 120.9(11) . . ?
C30 C25 P2 119.0(11) . . ?
C25 C26 C27 120.6(15) . . ?
C28 C27 C26 120.5(17) . . ?
C27 C28 C29 119.4(17) . . ?
C30 C29 C28 119.7(17) . . ?
C29 C30 C25 119.7(16) . . ?
N32 C31 C36 121.7(13) . . ?
N32 C31 N2 115.2(11) . . ?
C36 C31 N2 123.1(12) . . ?
C31 N32 C33 118.3(12) . . ?
C31 N32 Pt1 117.0(9) . . ?
C33 N32 Pt1 124.8(10) . . ?
C34 C33 N32 120.8(14) . . ?
C33 C34 C35 121.1(13) . . ?
C36 C35 C34 118.3(14) . . ?
C35 C36 C31 119.3(15) . . ?
Cl3 C50 Cl4 111.5(13) . . ?
Cl3 C50 Cl5 108.7(15) . . ?
Cl4 C50 Cl5 112.3(16) . . ?
Cl7 C60 Cl6 105.8(8) . . ?
Cl7 C60 Cl8 95.1(9) . . ?
Cl6 C60 Cl8 83.5(7) . . ?

loop_
_geom_bond_atom_site_label_1
_geom_bond_atom_site_label_2
_geom_bond_distance
_geom_bond_site_symmetry_2
_geom_bond_publ_flag
Pt1 N14 2.126(11) . ?
Pt1 N32 2.143(12) . ?
Pt1 P1 2.231(3) . ?
Pt1 P2 2.233(4) . ?
P1 N1 1.690(8) . ?
P1 C7 1.775(12) . ?
P1 C1 1.832(13) . ?
N1 C13 1.402(14) . ?
C1 C2 1.35(2) . ?
C1 C6 1.37(2) . ?
C2 C3 1.34(2) . ?
C3 C4 1.35(2) . ?
C4 C5 1.39(2) . ?
C5 C6 1.36(2) . ?
C7 C8 1.35(2) . ?
C7 C12 1.43(2) . ?
C8 C9 1.44(2) . ?
C9 C10 1.32(2) . ?
C10 C11 1.36(2) . ?
C11 C12 1.32(2) . ?
C13 N14 1.32(2) . ?
C13 C18 1.38(2) . ?
N14 C15 1.34(2) . ?
C15 C16 1.36(2) . ?
C16 C17 1.37(2) . ?
C17 C18 1.37(2) . ?
P2 N2 1.667(9) . ?
P2 C25 1.808(15) . ?
P2 C19 1.812(12) . ?
N2 C31 1.40(2) . ?
C19 C20 1.34(2) . ?
C19 C24 1.36(2) . ?
C20 C21 1.47(2) . ?
C21 C22 1.32(3) . ?
C22 C23 1.35(3) . ?
C23 C24 1.32(2) . ?
C25 C26 1.38(2) . ?
C25 C30 1.42(2) . ?
C26 C27 1.38(2) . ?
C27 C28 1.33(3) . ?
C28 C29 1.48(3) . ?
C29 C30 1.33(2) . ?
C31 N32 1.35(2) . ?
C31 C36 1.38(2) . ?
N32 C33 1.35(2) . ?
C33 C34 1.30(2) . ?
C34 C35 1.42(2) . ?
C35 C36 1.32(2) . ?
C50 Cl3 1.68(3) . ?
C50 Cl4 1.75(3) . ?
C50 Cl5 1.76(3) . ?
C60 Cl7 1.57(2) . ?
C60 Cl6 2.00(2) . ?
C60 Cl8 2.20(2) . ?

loop_
_geom_torsion_atom_site_label_1
_geom_torsion_atom_site_label_2
_geom_torsion_atom_site_label_3
_geom_torsion_atom_site_label_4
_geom_torsion
_geom_torsion_site_symmetry_1
_geom_torsion_site_symmetry_2
_geom_torsion_site_symmetry_3
_geom_torsion_site_symmetry_4
_geom_torsion_publ_flag
N14 Pt1 P1 N1 -25.0(4) . . . . ?
N32 Pt1 P1 N1 51.6(55) . . . . ?
P2 Pt1 P1 N1 158.2(3) . . . . ?
N14 Pt1 P1 C7 90.9(5) . . . . ?
N32 Pt1 P1 C7 167.4(55) . . . . ?
P2 Pt1 P1 C7 -86.0(5) . . . . ?
N14 Pt1 P1 C1 -136.3(5) . . . . ?
N32 Pt1 P1 C1 -59.8(55) . . . . ?
P2 Pt1 P1 C1 46.8(5) . . . . ?
C7 P1 N1 C13 -87.0(9) . . . . ?
C1 P1 N1 C13 157.2(9) . . . . ?
Pt1 P1 N1 C13 33.0(8) . . . . ?
N1 P1 C1 C2 -48.2(12) . . . . ?
C7 P1 C1 C2 -164.0(11) . . . . ?
Pt1 P1 C1 C2 61.0(12) . . . . ?
N1 P1 C1 C6 138.0(12) . . . . ?
C7 P1 C1 C6 22.3(13) . . . . ?
Pt1 P1 C1 C6 -112.7(11) . . . . ?
C6 C1 C2 C3 -2.9(23) . . . . ?
P1 C1 C2 C3 -176.5(12) . . . . ?
C1 C2 C3 C4 1.6(26) . . . . ?
C2 C3 C4 C5 1.2(28) . . . . ?
C3 C4 C5 C6 -2.7(29) . . . . ?
C4 C5 C6 C1 1.3(26) . . . . ?
C2 C1 C6 C5 1.4(24) . . . . ?
P1 C1 C6 C5 175.0(13) . . . . ?
N1 P1 C7 C8 126.8(11) . . . . ?
C1 P1 C7 C8 -121.2(12) . . . . ?
Pt1 P1 C7 C8 16.6(13) . . . . ?
N1 P1 C7 C12 -48.3(11) . . . . ?
C1 P1 C7 C12 63.7(12) . . . . ?
Pt1 P1 C7 C12 -158.4(9) . . . . ?
C12 C7 C8 C9 -4.2(21) . . . . ?
P1 C7 C8 C9 -179.5(12) . . . . ?
C7 C8 C9 C10 3.3(24) . . . . ?
C8 C9 C10 C11 -1.7(25) . . . . ?
C9 C10 C11 C12 1.2(25) . . . . ?
C10 C11 C12 C7 -2.2(22) . . . . ?
C8 C7 C12 C11 3.7(20) . . . . ?
P1 C7 C12 C11 179.0(11) . . . . ?
P1 N1 C13 N14 -20.6(13) . . . . ?
P1 N1 C13 C18 158.3(10) . . . . ?
C18 C13 N14 C15 -7.3(18) . . . . ?
N1 C13 N14 C15 171.6(10) . . . . ?
C18 C13 N14 Pt1 175.5(10) . . . . ?
N1 C13 N14 Pt1 -5.7(13) . . . . ?
N32 Pt1 N14 C13 -155.3(9) . . . . ?
P1 Pt1 N14 C13 20.9(8) . . . . ?
P2 Pt1 N14 C13 131.4(46) . . . . ?
N32 Pt1 N14 C15 27.6(11) . . . . ?
P1 Pt1 N14 C15 -156.2(10) . . . . ?
P2 Pt1 N14 C15 -45.6(54) . . . . ?
C13 N14 C15 C16 5.6(19) . . . . ?
Pt1 N14 C15 C16 -177.4(10) . . . . ?
N14 C15 C16 C17 -1.2(21) . . . . ?
C15 C16 C17 C18 -1.7(22) . . . . ?
C16 C17 C18 C13 0.2(21) . . . . ?
N14 C13 C18 C17 4.5(19) . . . . ?
N1 C13 C18 C17 -174.4(11) . . . . ?
N14 Pt1 P2 N2 47.6(49) . . . . ?
N32 Pt1 P2 N2 -26.2(4) . . . . ?
P1 Pt1 P2 N2 157.5(3) . . . . ?
N14 Pt1 P2 C25 163.8(49) . . . . ?
N32 Pt1 P2 C25 90.0(6) . . . . ?
P1 Pt1 P2 C25 -86.3(5) . . . . ?
N14 Pt1 P2 C19 -66.1(50) . . . . ?
N32 Pt1 P2 C19 -139.9(6) . . . . ?
P1 Pt1 P2 C19 43.8(5) . . . . ?
C25 P2 N2 C31 -85.1(10) . . . . ?
C19 P2 N2 C31 161.0(9) . . . . ?
Pt1 P2 N2 C31 35.1(9) . . . . ?
N2 P2 C19 C20 -38.2(14) . . . . ?
C25 P2 C19 C20 -153.9(13) . . . . ?
Pt1 P2 C19 C20 72.6(14) . . . . ?
N2 P2 C19 C24 147.1(11) . . . . ?
C25 P2 C19 C24 31.4(14) . . . . ?
Pt1 P2 C19 C24 -102.1(12) . . . . ?
C24 C19 C20 C21 -1.4(24) . . . . ?
P2 C19 C20 C21 -176.2(12) . . . . ?
C19 C20 C21 C22 -4.4(27) . . . . ?
C20 C21 C22 C23 6.4(30) . . . . ?
C21 C22 C23 C24 -2.7(32) . . . . ?
C22 C23 C24 C19 -3.3(29) . . . . ?
C20 C19 C24 C23 5.2(25) . . . . ?
P2 C19 C24 C23 180.0(14) . . . . ?
N2 P2 C25 C26 122.5(11) . . . . ?
C19 P2 C25 C26 -124.8(11) . . . . ?
Pt1 P2 C25 C26 12.1(12) . . . . ?
N2 P2 C25 C30 -63.0(12) . . . . ?
C19 P2 C25 C30 49.7(12) . . . . ?
Pt1 P2 C25 C30 -173.3(9) . . . . ?
C30 C25 C26 C27 4.4(20) . . . . ?
P2 C25 C26 C27 178.9(11) . . . . ?
C25 C26 C27 C28 -2.6(23) . . . . ?
C26 C27 C28 C29 1.9(26) . . . . ?
C27 C28 C29 C30 -3.2(26) . . . . ?
C28 C29 C30 C25 5.0(24) . . . . ?
C26 C25 C30 C29 -5.7(22) . . . . ?
P2 C25 C30 C29 179.7(13) . . . . ?
P2 N2 C31 N32 -22.2(15) . . . . ?
P2 N2 C31 C36 159.9(11) . . . . ?
C36 C31 N32 C33 -8.2(21) . . . . ?
N2 C31 N32 C33 173.8(12) . . . . ?
C36 C31 N32 Pt1 172.5(11) . . . . ?
N2 C31 N32 Pt1 -5.5(16) . . . . ?
N14 Pt1 N32 C31 -155.5(10) . . . . ?
P1 Pt1 N32 C31 128.6(50) . . . . ?
P2 Pt1 N32 C31 21.3(10) . . . . ?
N14 Pt1 N32 C33 25.3(12) . . . . ?
P1 Pt1 N32 C33 -50.6(62) . . . . ?
P2 Pt1 N32 C33 -157.9(12) . . . . ?
C31 N32 C33 C34 8.0(22) . . . . ?
Pt1 N32 C33 C34 -172.8(12) . . . . ?
N32 C33 C34 C35 -3.4(25) . . . . ?
C33 C34 C35 C36 -1.2(25) . . . . ?
C34 C35 C36 C31 1.1(24) . . . . ?
N32 C31 C36 C35 3.7(23) . . . . ?
N2 C31 C36 C35 -178.5(14) . . . . ?
